data_1548715
loop_
_publ_author_name
'Ming Li'
'Allen G. Oliver'
'Teresa J. Neal'
'Charles E. Schulz'
'W. Robert Scheidt'

_publ_section_title
;
 Effect of the Ruffled Porphyrin Ring on Electronic Structures: Structure
 and Characterization of [Fe(TalkylP)(OClO3)] and [Fe(TPrP)(THF)2]ClO4
 (alkyl = Ethyl, Et and n-Propyl, Pr)
;
_journal_name_full 'Journal of Porphyrins and Phthalocyanines'
_journal_page_first 118
_journal_page_last 124
_journal_paper_doi 10.1142/S1088424612501362
_journal_volume 17
_journal_year 2013
_chemical_formula_moiety 'C44 H60 Fe N4 O3, Cl O4'
_chemical_formula_sum 'C44 H60 Cl Fe N4 O7'
_chemical_formula_weight 848.26
_space_group_IT_number 33
_symmetry_cell_setting orthorhombic
_symmetry_space_group_name_Hall 'P 2c -2n'
_symmetry_space_group_name_H-M 'P n a 21'
_atom_sites_solution_hydrogens geom
_atom_sites_solution_primary direct
_atom_sites_solution_secondary difmap
_cell_angle_alpha 90.00
_cell_angle_beta 90.00
_cell_angle_gamma 90.00
_cell_formula_units_Z 4
_cell_length_a 23.085(2)
_cell_length_b 18.8929(5)
_cell_length_c 9.4840(4)
_cell_measurement_reflns_used 253
_cell_measurement_temperature 130(2)
_cell_measurement_theta_max 20.6
_cell_measurement_theta_min 2.6
_cell_volume 4136.4(4)
_computing_cell_refinement MADNES
_computing_data_collection MADNES
_computing_data_reduction 'MADNES (Messerschmitt & Pflugrath, 1987)'
_computing_structure_refinement 'SHELXL-97 (Sheldrick, 2008)'
_computing_structure_solution 'SHELXS-86 (Sheldrick, 1990)'
_diffrn_ambient_temperature 130(2)
_diffrn_detector_area_resol_mean 9.23
_diffrn_measured_fraction_theta_full 0.997
_diffrn_measured_fraction_theta_max 0.937
_diffrn_measurement_device_type 'Enraf-nonius fast area-detector'
_diffrn_measurement_method 'Ellipsoid-mask fitting'
_diffrn_radiation_monochromator graphite
_diffrn_radiation_source 'fine-focus sealed tube'
_diffrn_radiation_type MoK\a
_diffrn_radiation_wavelength 0.71073
_diffrn_reflns_av_R_equivalents 0.1068
_diffrn_reflns_av_sigmaI/netI 0.0666
_diffrn_reflns_limit_h_max 30
_diffrn_reflns_limit_h_min -31
_diffrn_reflns_limit_k_max 26
_diffrn_reflns_limit_k_min -24
_diffrn_reflns_limit_l_max 13
_diffrn_reflns_limit_l_min -8
_diffrn_reflns_number 29047
_diffrn_reflns_theta_full 26.00
_diffrn_reflns_theta_max 29.94
_diffrn_reflns_theta_min 2.33
_exptl_absorpt_coefficient_mu 0.485
_exptl_absorpt_correction_T_max 0.9856
_exptl_absorpt_correction_T_min 0.7934
_exptl_absorpt_correction_type psi-scan
_exptl_absorpt_process_details REFDELF
_exptl_crystal_colour 'dark red'
_exptl_crystal_density_diffrn 1.362
_exptl_crystal_density_method 'not measured'
_exptl_crystal_description tablet
_exptl_crystal_F_000 1804
_exptl_crystal_size_max 0.50
_exptl_crystal_size_mid 0.13
_exptl_crystal_size_min 0.03
_refine_diff_density_max 1.227
_refine_diff_density_min -1.195
_refine_diff_density_rms 0.127
_refine_ls_abs_structure_details 'Flack H D (1983), Acta Cryst. A39, 876-881'
_refine_ls_abs_structure_Flack 0.69(4)
_refine_ls_extinction_method none
_refine_ls_goodness_of_fit_ref 1.045
_refine_ls_hydrogen_treatment constr
_refine_ls_matrix_type full
_refine_ls_number_parameters 517
_refine_ls_number_reflns 7497
_refine_ls_number_restraints 1
_refine_ls_restrained_S_all 1.045
_refine_ls_R_factor_all 0.1063
_refine_ls_R_factor_gt 0.0873
_refine_ls_shift/su_max 0.003
_refine_ls_shift/su_mean 0.000
_refine_ls_structure_factor_coef Fsqd
_refine_ls_weighting_details 'calc w=1/[\s^2^(Fo^2^)+(0.1394P)^2^+6.3833P] where P=(Fo^2^+2Fc^2^)/3'
_refine_ls_weighting_scheme calc
_refine_ls_wR_factor_gt 0.2151
_refine_ls_wR_factor_ref 0.2320
_reflns_number_gt 6149
_reflns_number_total 7497
_reflns_threshold_expression >2sigma(I)
_cod_data_source_file NIHMS432021-supplement-cif3.cif
_cod_data_source_block fetprpthfclo4
_cod_database_code 1548715

loop_
_symmetry_equiv_pos_as_xyz
'x, y, z'
'-x, -y, z+1/2'
'x+1/2, -y+1/2, z'
'-x+1/2, y+1/2, z+1/2'

loop_
_atom_site_label
_atom_site_type_symbol
_atom_site_fract_x
_atom_site_fract_y
_atom_site_fract_z
_atom_site_U_iso_or_equiv
_atom_site_adp_type
_atom_site_occupancy
_atom_site_symmetry_multiplicity
_atom_site_calc_flag
_atom_site_refinement_flags
_atom_site_disorder_assembly
_atom_site_disorder_group
Fe(1 Fe 0.00779(3) 0.24406(3) 0.45340(11) 0.01634(17) Uani 1 1 d . . .
N(1) N -0.04810(19) 0.2954(2) 0.5712(5) 0.0180(8) Uani 1 1 d . . .
N(2) N -0.04053(18) 0.1589(2) 0.4658(6) 0.0211(8) Uani 1 1 d . . .
N(3) N 0.0638(2) 0.1925(2) 0.3364(5) 0.0180(8) Uani 1 1 d . . .
N(4) N 0.05484(18) 0.3300(2) 0.4381(5) 0.0193(8) Uani 1 1 d . . .
C(M1 C 0.0089(3) 0.4026(3) 0.6228(6) 0.0236(11) Uani 1 1 d . . .
C(M2 C -0.1287(2) 0.2095(3) 0.5728(6) 0.0242(11) Uani 1 1 d . . .
C(M3 C 0.0263(3) 0.0705(3) 0.3608(7) 0.0262(12) Uani 1 1 d . . .
C(M4 C 0.1254(2) 0.2917(3) 0.2594(7) 0.0226(11) Uani 1 1 d . . .
C(A1 C -0.0402(2) 0.3601(3) 0.6385(6) 0.0222(11) Uani 1 1 d . . .
C(A2 C -0.1040(2) 0.2744(3) 0.6079(6) 0.0226(11) Uani 1 1 d . . .
C(A3 C -0.0979(3) 0.1549(3) 0.5108(6) 0.0231(11) Uani 1 1 d . . .
C(A4 C -0.0256(3) 0.0907(3) 0.4240(6) 0.0252(12) Uani 1 1 d . . .
C(A5 C 0.0673(3) 0.1189(3) 0.3161(6) 0.0232(11) Uani 1 1 d . . .
C(A6 C 0.1104(3) 0.2204(3) 0.2615(6) 0.0217(11) Uani 1 1 d . . .
C(A7 C 0.1007(2) 0.3415(3) 0.3480(7) 0.0243(11) Uani 1 1 d . . .
C(A8 C 0.0512(2) 0.3905(3) 0.5243(7) 0.0246(11) Uani 1 1 d . . .
C(B1 C -0.0907(3) 0.3780(3) 0.7162(7) 0.0274(12) Uani 1 1 d . . .
H(B1 H -0.0956 0.4189 0.7732 0.033 Uiso 1 1 calc R . .
C(B2 C -0.1301(3) 0.3271(3) 0.6954(7) 0.0293(12) Uani 1 1 d . . .
H(B2 H -0.1684 0.3262 0.7321 0.035 Uiso 1 1 calc R . .
C(B3 C -0.1189(3) 0.0841(3) 0.4942(7) 0.0296(13) Uani 1 1 d . . .
H(B3 H -0.1569 0.0678 0.5148 0.036 Uiso 1 1 calc R . .
C(B4 C -0.0745(3) 0.0446(3) 0.4437(9) 0.0331(13) Uani 1 1 d . . .
H(B4 H -0.0755 -0.0047 0.4247 0.040 Uiso 1 1 calc R . .
C(B5 C 0.1165(3) 0.1035(3) 0.2299(7) 0.0272(12) Uani 1 1 d . . .
H(B5 H 0.1291 0.0576 0.2025 0.033 Uiso 1 1 calc R . .
C(B6 C 0.1418(3) 0.1645(3) 0.1942(6) 0.0273(12) Uani 1 1 d . . .
H(B6 H 0.1747 0.1699 0.1349 0.033 Uiso 1 1 calc R . .
C(B7 C 0.1247(2) 0.4109(3) 0.3721(7) 0.0275(12) Uani 1 1 d . . .
H(B7 H 0.1551 0.4327 0.3205 0.033 Uiso 1 1 calc R . .
C(B8 C 0.0956(3) 0.4390(3) 0.4821(8) 0.0329(15) Uani 1 1 d . . .
H(B8 H 0.1033 0.4836 0.5244 0.039 Uiso 1 1 calc R . .
C(11 C 0.0142(3) 0.4675(3) 0.7197(7) 0.0309(13) Uani 1 1 d . . .
H11A H -0.0221 0.4953 0.7148 0.037 Uiso 1 1 calc R . .
H11B H 0.0461 0.4980 0.6855 0.037 Uiso 1 1 calc R . .
C(12 C 0.0260(4) 0.4468(4) 0.8745(9) 0.0413(16) Uani 1 1 d . . .
H12A H 0.0318 0.4906 0.9301 0.050 Uiso 1 1 calc R . .
H12B H -0.0087 0.4226 0.9124 0.050 Uiso 1 1 calc R . .
C(13 C 0.0776(4) 0.3995(5) 0.8952(11) 0.060(2) Uani 1 1 d . . .
H13A H 0.0720 0.3555 0.8424 0.090 Uiso 1 1 calc R . .
H13B H 0.0820 0.3887 0.9957 0.090 Uiso 1 1 calc R . .
H13C H 0.1125 0.4235 0.8610 0.090 Uiso 1 1 calc R . .
C(21 C -0.1913(3) 0.1956(3) 0.6127(7) 0.0286(12) Uani 1 1 d . . .
H21A H -0.2088 0.1639 0.5414 0.034 Uiso 1 1 calc R . .
H21B H -0.2129 0.2409 0.6105 0.034 Uiso 1 1 calc R . .
C(22 C -0.1984(3) 0.1619(4) 0.7595(8) 0.0349(14) Uani 1 1 d . . .
H22A H -0.1749 0.1182 0.7651 0.042 Uiso 1 1 calc R . .
H22B H -0.1843 0.1951 0.8326 0.042 Uiso 1 1 calc R . .
C(23 C -0.2619(3) 0.1442(5) 0.7869(11) 0.0454(19) Uani 1 1 d . . .
H23A H -0.2837 0.1881 0.8016 0.068 Uiso 1 1 calc R . .
H23B H -0.2649 0.1144 0.8712 0.068 Uiso 1 1 calc R . .
H23C H -0.2778 0.1188 0.7056 0.068 Uiso 1 1 calc R . .
C(31 C 0.0358(3) -0.0082(3) 0.3344(8) 0.0344(15) Uani 1 1 d . . .
H31A H 0.0693 -0.0141 0.2703 0.041 Uiso 1 1 calc R . .
H31B H 0.0012 -0.0277 0.2864 0.041 Uiso 1 1 calc R . .
C(32 C 0.0469(4) -0.0507(3) 0.4701(10) 0.0463(18) Uani 1 1 d . . .
H32A H 0.0124 -0.0468 0.5316 0.056 Uiso 1 1 calc R . .
H32B H 0.0515 -0.1012 0.4449 0.056 Uiso 1 1 calc R . .
C(33 C 0.0980(5) -0.0280(4) 0.5502(12) 0.059(2) Uani 1 1 d . . .
H33A H 0.1327 -0.0341 0.4922 0.089 Uiso 1 1 calc R . .
H33B H 0.1014 -0.0567 0.6358 0.089 Uiso 1 1 calc R . .
H33C H 0.0939 0.0219 0.5761 0.089 Uiso 1 1 calc R . .
C(41 C 0.1791(2) 0.3129(3) 0.1736(6) 0.0250(11) Uani 1 1 d . . .
H41A H 0.1743 0.3619 0.1385 0.030 Uiso 1 1 calc R . .
H41B H 0.1829 0.2812 0.0910 0.030 Uiso 1 1 calc R . .
C(42 C 0.2344(3) 0.3083(4) 0.2637(8) 0.0330(13) Uani 1 1 d . . .
H42A H 0.2319 0.3430 0.3416 0.040 Uiso 1 1 calc R . .
H42B H 0.2371 0.2605 0.3058 0.040 Uiso 1 1 calc R . .
C(43 C 0.2888(3) 0.3227(5) 0.1781(11) 0.053(2) Uani 1 1 d . . .
H43A H 0.2931 0.2862 0.1055 0.080 Uiso 1 1 calc R . .
H43B H 0.3226 0.3220 0.2405 0.080 Uiso 1 1 calc R . .
H43C H 0.2857 0.3693 0.1331 0.080 Uiso 1 1 calc R . .
O(1) O 0.05675(18) 0.2166(2) 0.6382(5) 0.0280(9) Uani 1 1 d . . .
C(1) C 0.1192(3) 0.2246(5) 0.6519(9) 0.0386(16) Uani 1 1 d . . .
H1A H 0.1307 0.2746 0.6385 0.046 Uiso 1 1 calc R . .
H1B H 0.1397 0.1951 0.5815 0.046 Uiso 1 1 calc R . .
C(2) C 0.1330(4) 0.2004(6) 0.7987(11) 0.062(3) Uani 1 1 d . . .
H2A H 0.1701 0.1742 0.8009 0.075 Uiso 1 1 calc R . .
H2B H 0.1356 0.2412 0.8640 0.075 Uiso 1 1 calc R . .
C(3) C 0.0857(5) 0.1550(6) 0.8363(13) 0.081(4) Uani 1 1 d . . .
H3A H 0.0791 0.1563 0.9394 0.097 Uiso 1 1 calc R . .
H3B H 0.0940 0.1056 0.8082 0.097 Uiso 1 1 calc R . .
C(4) C 0.0338(3) 0.1821(4) 0.7598(8) 0.0370(15) Uani 1 1 d . . .
H4A H 0.0078 0.1427 0.7323 0.044 Uiso 1 1 calc R . .
H4B H 0.0118 0.2158 0.8191 0.044 Uiso 1 1 calc R . .
O(2) O -0.0387(2) 0.2736(2) 0.2641(5) 0.0269(9) Uani 1 1 d . . .
C(5) C -0.0475(3) 0.2269(3) 0.1447(7) 0.0299(13) Uani 1 1 d . . .
H5A H -0.0747 0.1883 0.1694 0.036 Uiso 1 1 calc R . .
H5B H -0.0103 0.2058 0.1141 0.036 Uiso 1 1 calc R . .
C(6) C -0.0728(4) 0.2732(4) 0.0284(8) 0.0395(16) Uani 1 1 d . . .
H6A H -0.0424 0.2879 -0.0392 0.047 Uiso 1 1 calc R . .
H6B H -0.1037 0.2479 -0.0234 0.047 Uiso 1 1 calc R . .
C(7) C -0.0971(3) 0.3366(4) 0.1063(8) 0.0360(14) Uani 1 1 d . . .
H7A H -0.0982 0.3790 0.0452 0.043 Uiso 1 1 calc R . .
H7B H -0.1366 0.3269 0.1425 0.043 Uiso 1 1 calc R . .
C(8) C -0.0543(3) 0.3454(3) 0.2252(7) 0.0326(14) Uani 1 1 d . . .
H8A H -0.0198 0.3722 0.1935 0.039 Uiso 1 1 calc R . .
H8B H -0.0722 0.3706 0.3058 0.039 Uiso 1 1 calc R . .
Cl(1 Cl 0.24390(7) 0.56663(8) 0.4624(3) 0.0414(4) Uani 1 1 d . . .
O(3) O 0.2411(3) 0.6424(3) 0.4828(10) 0.0613(19) Uani 1 1 d . A .
O(4A O 0.1936(6) 0.5497(6) 0.3968(19) 0.050(4) Uiso 0.48(3) 1 d P A 1
O(5A O 0.3017(6) 0.5520(7) 0.442(2) 0.056(4) Uiso 0.48(3) 1 d P A 1
O(6A O 0.2529(10) 0.5261(9) 0.590(2) 0.076(6) Uiso 0.48(3) 1 d P A 1
O(4B O 0.2074(6) 0.5451(6) 0.3386(17) 0.043(3) Uiso 0.52(3) 1 d P A 2
O(5B O 0.2982(7) 0.5492(7) 0.381(2) 0.058(4) Uiso 0.52(3) 1 d P A 2
O(6B O 0.2197(12) 0.5323(11) 0.586(2) 0.099(7) Uiso 0.52(3) 1 d P A 2
O(7) O 0.2507(3) 0.1507(3) 0.4933(9) 0.065(2) Uani 1 1 d . . .
C(61 C 0.2918(4) 0.1361(5) 0.3816(11) 0.058(2) Uani 1 1 d . . .
H61A H 0.3234 0.1715 0.3825 0.070 Uiso 1 1 calc R . .
H61B H 0.2724 0.1380 0.2887 0.070 Uiso 1 1 calc R . .
C(62 C 0.3166(6) 0.0610(5) 0.4084(13) 0.074(3) Uani 1 1 d . . .
H62A H 0.3514 0.0622 0.4692 0.089 Uiso 1 1 calc R . .
H62B H 0.3256 0.0360 0.3194 0.089 Uiso 1 1 calc R . .
C(63 C 0.2619(9) 0.0270(6) 0.488(3) 0.146(9) Uani 1 1 d . . .
H63A H 0.2401 -0.0047 0.4239 0.175 Uiso 1 1 calc R . .
H63B H 0.2746 -0.0005 0.5713 0.175 Uiso 1 1 calc R . .
C(64 C 0.2269(5) 0.0858(6) 0.5298(14) 0.075(3) Uani 1 1 d . . .
H64A H 0.1883 0.0814 0.4852 0.090 Uiso 1 1 calc R . .
H64B H 0.2214 0.0843 0.6332 0.090 Uiso 1 1 calc R . .

loop_
_atom_site_aniso_label
_atom_site_aniso_U_11
_atom_site_aniso_U_22
_atom_site_aniso_U_33
_atom_site_aniso_U_23
_atom_site_aniso_U_13
_atom_site_aniso_U_12
Fe(1 0.0176(3) 0.0139(3) 0.0175(3) 0.0006(3) -0.0006(4) -0.0008(2)
N(1) 0.017(2) 0.0176(17) 0.019(2) -0.0025(16) -0.0006(17) 0.0015(16)
N(2) 0.0221(19) 0.0205(16) 0.021(2) 0.0021(19) 0.003(2) -0.0012(14)
N(3) 0.021(2) 0.0160(18) 0.017(2) -0.0014(16) -0.0023(18) 0.0015(16)
N(4) 0.0170(18) 0.0192(16) 0.022(2) 0.0015(18) -0.0023(19) -0.0013(14)
C(M1 0.034(3) 0.015(2) 0.022(3) 0.0002(19) -0.004(2) 0.002(2)
C(M2 0.023(3) 0.027(2) 0.022(3) 0.007(2) -0.002(2) -0.002(2)
C(M3 0.038(3) 0.016(2) 0.025(3) -0.002(2) -0.006(2) 0.003(2)
C(M4 0.014(2) 0.030(3) 0.024(3) 0.002(2) -0.002(2) -0.001(2)
C(A1 0.022(3) 0.023(2) 0.022(3) 0.001(2) -0.005(2) 0.005(2)
C(A2 0.018(2) 0.029(2) 0.021(3) 0.006(2) 0.000(2) 0.004(2)
C(A3 0.024(3) 0.022(2) 0.023(3) 0.005(2) -0.004(2) -0.006(2)
C(A4 0.034(3) 0.0160(19) 0.026(3) 0.0010(18) -0.001(2) -0.005(2)
C(A5 0.030(3) 0.023(2) 0.017(2) -0.0047(19) -0.003(2) 0.005(2)
C(A6 0.018(2) 0.026(2) 0.022(3) -0.002(2) -0.009(2) 0.000(2)
C(A7 0.021(3) 0.020(2) 0.033(3) 0.004(2) -0.004(2) -0.002(2)
C(A8 0.021(3) 0.019(2) 0.033(3) -0.001(2) -0.002(2) -0.001(2)
C(B1 0.030(3) 0.030(3) 0.022(3) -0.002(2) 0.002(2) 0.006(2)
C(B2 0.029(3) 0.031(3) 0.028(3) -0.003(2) -0.001(2) 0.006(2)
C(B3 0.027(3) 0.025(2) 0.036(3) 0.004(2) -0.005(2) -0.012(2)
C(B4 0.041(3) 0.022(2) 0.037(3) 0.003(3) -0.004(3) -0.014(2)
C(B5 0.025(3) 0.029(3) 0.028(3) -0.007(2) -0.001(2) 0.006(2)
C(B6 0.027(3) 0.032(3) 0.022(3) -0.007(2) 0.002(2) 0.009(2)
C(B7 0.024(3) 0.023(2) 0.036(3) 0.002(2) 0.003(2) -0.007(2)
C(B8 0.035(3) 0.019(2) 0.044(4) -0.005(2) 0.004(3) -0.006(2)
C(11 0.041(3) 0.020(2) 0.032(3) -0.008(2) 0.000(3) -0.002(2)
C(12 0.048(4) 0.039(3) 0.037(4) -0.013(3) -0.006(3) 0.000(3)
C(13 0.067(6) 0.063(5) 0.050(5) -0.005(4) -0.022(5) 0.018(4)
C(21 0.019(3) 0.034(3) 0.033(3) 0.007(2) -0.001(2) -0.002(2)
C(22 0.021(3) 0.049(4) 0.034(3) 0.010(3) 0.002(3) -0.003(3)
C(23 0.025(3) 0.053(4) 0.058(5) 0.011(4) 0.007(3) -0.003(3)
C(31 0.051(4) 0.012(2) 0.040(4) -0.003(2) 0.004(3) 0.001(2)
C(32 0.070(5) 0.023(2) 0.045(4) 0.004(3) 0.006(4) 0.009(3)
C(33 0.074(6) 0.036(3) 0.066(6) 0.010(4) -0.008(5) 0.008(4)
C(41 0.018(2) 0.033(3) 0.024(3) 0.002(2) 0.003(2) -0.001(2)
C(42 0.021(3) 0.044(3) 0.034(3) 0.003(3) -0.004(3) -0.005(2)
C(43 0.021(3) 0.078(6) 0.061(5) 0.015(5) 0.006(4) -0.001(4)
O(1) 0.023(2) 0.035(2) 0.026(2) 0.0051(18) -0.0031(18) 0.0007(17)
C(1) 0.027(3) 0.051(4) 0.037(4) 0.006(3) -0.009(3) -0.001(3)
C(2) 0.039(4) 0.098(7) 0.051(5) 0.024(5) -0.016(4) 0.001(5)
C(3) 0.082(7) 0.090(7) 0.071(7) 0.052(6) -0.046(6) -0.039(6)
C(4) 0.045(4) 0.042(3) 0.023(3) 0.009(3) -0.004(3) -0.008(3)
O(2) 0.037(2) 0.0194(16) 0.025(2) -0.0021(16) -0.0064(18) 0.0049(17)
C(5) 0.039(3) 0.028(3) 0.023(3) -0.003(2) -0.010(3) 0.002(2)
C(6) 0.051(4) 0.041(3) 0.026(3) -0.001(3) -0.013(3) 0.005(3)
C(7) 0.035(3) 0.039(3) 0.034(3) 0.003(3) -0.008(3) 0.009(3)
C(8) 0.051(4) 0.019(2) 0.028(3) 0.005(2) -0.004(3) 0.009(3)
Cl(1 0.0367(7) 0.0464(7) 0.0410(9) 0.0049(9) -0.0064(9) -0.0089(6)
O(3) 0.053(3) 0.052(3) 0.079(6) -0.011(3) -0.006(4) -0.001(3)
O(7) 0.069(4) 0.058(3) 0.067(5) -0.011(3) 0.000(4) 0.001(3)
C(61 0.042(4) 0.078(6) 0.055(5) -0.013(5) -0.005(4) 0.009(4)
C(62 0.089(8) 0.070(6) 0.064(7) -0.017(5) -0.012(6) -0.001(6)
C(63 0.22(2) 0.045(5) 0.17(2) -0.020(9) 0.074(18) 0.006(8)
C(64 0.085(7) 0.068(6) 0.071(7) 0.002(6) -0.021(7) -0.014(6)

loop_
_atom_type_symbol
_atom_type_description
_atom_type_scat_dispersion_real
_atom_type_scat_dispersion_imag
_atom_type_scat_source
C C 0.0033 0.0016 'International Tables Vol C Tables 4.2.6.8 and 6.1.1.4'
H H 0.0000 0.0000 'International Tables Vol C Tables 4.2.6.8 and 6.1.1.4'
N N 0.0061 0.0033 'International Tables Vol C Tables 4.2.6.8 and 6.1.1.4'
O O 0.0106 0.0060 'International Tables Vol C Tables 4.2.6.8 and 6.1.1.4'
Cl Cl 0.1484 0.1585 'International Tables Vol C Tables 4.2.6.8 and 6.1.1.4'
Fe Fe 0.3463 0.8444 'International Tables Vol C Tables 4.2.6.8 and 6.1.1.4'

loop_
_geom_angle_atom_site_label_1
_geom_angle_atom_site_label_2
_geom_angle_atom_site_label_3
_geom_angle
_geom_angle_site_symmetry_1
_geom_angle_site_symmetry_3
N(4) Fe(1 N(2) 178.7(2) . .
N(4) Fe(1 N(1) 89.83(18) . .
N(2) Fe(1 N(1) 89.84(18) . .
N(4) Fe(1 N(3) 90.23(18) . .
N(2) Fe(1 N(3) 90.11(18) . .
N(1) Fe(1 N(3) 179.7(2) . .
N(4) Fe(1 O(1) 88.23(18) . .
N(2) Fe(1 O(1) 92.98(19) . .
N(1) Fe(1 O(1) 90.06(19) . .
N(3) Fe(1 O(1) 89.69(18) . .
N(4) Fe(1 O(2) 89.97(18) . .
N(2) Fe(1 O(2) 88.83(19) . .
N(1) Fe(1 O(2) 91.07(18) . .
N(3) Fe(1 O(2) 89.18(18) . .
O(1) Fe(1 O(2) 177.87(17) . .
C(A1 N(1) C(A2 104.9(5) . .
C(A1 N(1) Fe(1 127.5(4) . .
C(A2 N(1) Fe(1 127.6(4) . .
C(A4 N(2) C(A3 105.8(4) . .
C(A4 N(2) Fe(1 127.0(4) . .
C(A3 N(2) Fe(1 127.1(3) . .
C(A6 N(3) C(A5 105.1(5) . .
C(A6 N(3) Fe(1 127.6(3) . .
C(A5 N(3) Fe(1 127.3(4) . .
C(A7 N(4) C(A8 106.1(4) . .
C(A7 N(4) Fe(1 127.0(4) . .
C(A8 N(4) Fe(1 126.7(4) . .
C(A8 C(M1 C(A1 123.7(5) . .
C(A8 C(M1 C(11 118.9(5) . .
C(A1 C(M1 C(11 117.4(5) . .
C(A3 C(M2 C(A2 123.2(5) . .
C(A3 C(M2 C(21 117.8(5) . .
C(A2 C(M2 C(21 118.9(5) . .
C(A5 C(M3 C(A4 122.7(5) . .
C(A5 C(M3 C(31 119.8(6) . .
C(A4 C(M3 C(31 117.5(5) . .
C(A7 C(M4 C(A6 123.1(5) . .
C(A7 C(M4 C(41 118.4(5) . .
C(A6 C(M4 C(41 117.5(5) . .
N(1) C(A1 C(M1 124.3(5) . .
N(1) C(A1 C(B1 109.8(5) . .
C(M1 C(A1 C(B1 125.8(5) . .
C(M2 C(A2 N(1) 124.8(5) . .
C(M2 C(A2 C(B2 125.4(5) . .
N(1) C(A2 C(B2 109.7(5) . .
C(M2 C(A3 N(2) 125.3(5) . .
C(M2 C(A3 C(B3 124.7(5) . .
N(2) C(A3 C(B3 109.8(5) . .
N(2) C(A4 C(M3 126.1(5) . .
N(2) C(A4 C(B4 109.2(5) . .
C(M3 C(A4 C(B4 124.5(5) . .
C(M3 C(A5 N(3) 124.9(5) . .
C(M3 C(A5 C(B5 125.8(5) . .
N(3) C(A5 C(B5 109.0(5) . .
C(M4 C(A6 N(3) 124.5(5) . .
C(M4 C(A6 C(B6 125.5(6) . .
N(3) C(A6 C(B6 109.9(5) . .
N(4) C(A7 C(M4 125.9(5) . .
N(4) C(A7 C(B7 109.8(5) . .
C(M4 C(A7 C(B7 123.9(5) . .
C(M1 C(A8 N(4) 125.0(5) . .
C(M1 C(A8 C(B8 126.4(5) . .
N(4) C(A8 C(B8 108.4(5) . .
C(B2 C(B1 C(A1 108.2(5) . .
C(B1 C(B2 C(A2 107.3(6) . .
C(B4 C(B3 C(A3 107.2(5) . .
C(B3 C(B4 C(A4 107.9(5) . .
C(B6 C(B5 C(A5 108.4(5) . .
C(B5 C(B6 C(A6 107.6(5) . .
C(B8 C(B7 C(A7 106.9(5) . .
C(B7 C(B8 C(A8 108.7(5) . .
C(M1 C(11 C(12 112.4(5) . .
C(13 C(12 C(11 114.5(7) . .
C(M2 C(21 C(22 113.5(5) . .
C(23 C(22 C(21 110.3(6) . .
C(M3 C(31 C(32 113.3(5) . .
C(33 C(32 C(31 114.5(7) . .
C(M4 C(41 C(42 111.1(5) . .
C(43 C(42 C(41 112.2(6) . .
C(4) O(1) C(1) 110.1(5) . .
C(4) O(1) Fe(1 125.0(4) . .
C(1) O(1) Fe(1 124.7(4) . .
O(1) C(1) C(2) 105.2(7) . .
C(3) C(2) C(1) 104.5(8) . .
C(2) C(3) C(4) 106.7(7) . .
O(1) C(4) C(3) 104.5(7) . .
C(5) O(2) C(8) 109.6(5) . .
C(5) O(2) Fe(1 124.0(3) . .
C(8) O(2) Fe(1 125.1(4) . .
O(2) C(5) C(6) 105.6(5) . .
C(7) C(6) C(5) 104.1(6) . .
C(8) C(7) C(6) 102.1(5) . .
O(2) C(8) C(7) 104.4(5) . .
O(4A Cl(1 O(5A 136.0(13) . .
O(4A Cl(1 O(3) 104.9(6) . .
O(5A Cl(1 O(3) 105.1(6) . .
O(4A Cl(1 O(6A 112.5(10) . .
O(5A Cl(1 O(6A 82.6(14) . .
O(3) Cl(1 O(6A 114.7(8) . .
O(4A Cl(1 O(6B 86.3(11) . .
O(5A Cl(1 O(6B 113.4(15) . .
O(3) Cl(1 O(6B 108.5(9) . .
O(6A Cl(1 O(6B 31.1(10) . .
O(4A Cl(1 O(4B 25.4(7) . .
O(5A Cl(1 O(4B 112.4(12) . .
O(3) Cl(1 O(4B 110.4(6) . .
O(6A Cl(1 O(4B 126.3(9) . .
O(6B Cl(1 O(4B 107.1(10) . .
O(4A Cl(1 O(5B 115.2(13) . .
O(5A Cl(1 O(5B 22.9(8) . .
O(3) Cl(1 O(5B 108.8(6) . .
O(6A Cl(1 O(5B 101.1(12) . .
O(6B Cl(1 O(5B 129.5(13) . .
O(4B Cl(1 O(5B 90.4(11) . .
C(64 O(7) C(61 105.9(8) . .
O(7) C(61 C(62 107.2(9) . .
C(61 C(62 C(63 98.9(9) . .
C(64 C(63 C(62 105.2(10) . .
O(7) C(64 C(63 113.2(12) . .

loop_
_geom_bond_atom_site_label_1
_geom_bond_atom_site_label_2
_geom_bond_distance
_geom_bond_site_symmetry_2
Fe(1 N(4) 1.959(4) .
Fe(1 N(2) 1.961(4) .
Fe(1 N(1) 1.963(4) .
Fe(1 N(3) 1.963(5) .
Fe(1 O(1) 2.149(5) .
Fe(1 O(2) 2.165(4) .
N(1) C(A1 1.392(7) .
N(1) C(A2 1.394(7) .
N(2) C(A4 1.392(6) .
N(2) C(A3 1.393(7) .
N(3) C(A6 1.391(8) .
N(3) C(A5 1.407(6) .
N(4) C(A7 1.379(8) .
N(4) C(A8 1.408(7) .
C(M1 C(A8 1.371(9) .
C(M1 C(A1 1.397(8) .
C(M1 C(11 1.536(8) .
C(M2 C(A3 1.384(8) .
C(M2 C(A2 1.391(8) .
C(M2 C(21 1.518(8) .
C(M3 C(A5 1.383(9) .
C(M3 C(A4 1.393(9) .
C(M3 C(31 1.523(7) .
C(M4 C(A7 1.384(8) .
C(M4 C(A6 1.390(8) .
C(M4 C(41 1.536(8) .
C(A1 C(B1 1.419(8) .
C(A2 C(B2 1.431(8) .
C(A3 C(B3 1.433(7) .
C(A4 C(B4 1.438(7) .
C(A5 C(B5 1.429(8) .
C(A6 C(B6 1.432(8) .
C(A7 C(B7 1.442(7) .
C(A8 C(B8 1.431(8) .
C(B1 C(B2 1.339(9) .
C(B3 C(B4 1.355(9) .
C(B5 C(B6 1.336(9) .
C(B7 C(B8 1.349(9) .
C(11 C(12 1.544(11) .
C(12 C(13 1.502(11) .
C(21 C(22 1.540(9) .
C(22 C(23 1.525(9) .
C(31 C(32 1.539(10) .
C(32 C(33 1.467(13) .
C(41 C(42 1.538(8) .
C(42 C(43 1.520(10) .
O(1) C(4) 1.427(8) .
O(1) C(1) 1.455(8) .
C(1) C(2) 1.500(12) .
C(2) C(3) 1.433(13) .
C(3) C(4) 1.492(12) .
O(2) C(5) 1.451(7) .
O(2) C(8) 1.450(6) .
C(5) C(6) 1.524(9) .
C(6) C(7) 1.514(10) .
C(7) C(8) 1.509(10) .
Cl(1 O(4A 1.356(13) .
Cl(1 O(5A 1.376(14) .
Cl(1 O(3) 1.446(6) .
Cl(1 O(6A 1.45(2) .
Cl(1 O(6B 1.45(2) .
Cl(1 O(4B 1.502(13) .
Cl(1 O(5B 1.508(17) .
O(7) C(64 1.387(13) .
O(7) C(61 1.449(12) .
C(61 C(62 1.550(14) .
C(62 C(63 1.60(2) .
C(63 C(64 1.431(18) .
